data_4064057
loop_
_publ_author_name
'Vicente, Jos\'e'
'Gonz\'alez-Herrero, Pablo'
'Frutos-Pedre\~no, Roberto'
'Chicote, Mar\'ia-Teresa'
'Jones, Peter G.'
'Bautista, Delia'

_publ_section_title
;
 Synthesis and Reactivity of Ortho-Palladated Phenylacetamides.
 Intramolecular C&#x2212;N vs C&#x2212;O Reductive Coupling after CO or
 XyNC Insertion into the Pd&#x2212;C Bond. Synthesis of Isoquinoline- and
 Isocoumarin-Based Heterocycles
;
_journal_issue 5
_journal_name_full Organometallics
_journal_page_first 1079
_journal_paper_doi 10.1021/om101110s
_journal_volume 30
_journal_year 2011
_chemical_formula_sum 'C10 H9 N O2'
_chemical_formula_weight 175.18
_chemical_name_systematic
; 
 ? 
;
_space_group_IT_number 14
_symmetry_cell_setting monoclinic
_symmetry_space_group_name_Hall '-P 2ybc'
_symmetry_space_group_name_H-M 'P 1 21/c 1'
_atom_sites_solution_hydrogens geom
_atom_sites_solution_primary direct
_atom_sites_solution_secondary difmap
_audit_creation_method SHELXL-97
_cell_angle_alpha 90.00
_cell_angle_beta 100.198(4)
_cell_angle_gamma 90.00
_cell_formula_units_Z 8
_cell_length_a 19.5562(5)
_cell_length_b 11.9837(3)
_cell_length_c 7.2383(2)
_cell_measurement_reflns_used 17313
_cell_measurement_temperature 110(2)
_cell_measurement_theta_max 30.8645
_cell_measurement_theta_min 2.7090
_cell_volume 1669.54(8)
_computing_cell_refinement
; 
CrysAlisPro, Oxford Diffraction Ltd., 
Version 1.171.33.55 (release 05-01-2010 CrysAlis171 .NET) 
(compiled Jan  5 2010,16:28:46) 
;
_computing_data_collection
; 
CrysAlisPro, Oxford Diffraction Ltd., 
Version 1.171.33.55 (release 05-01-2010 CrysAlis171 .NET) 
(compiled Jan  5 2010,16:28:46) 
;
_computing_data_reduction
; 
CrysAlisPro, Oxford Diffraction Ltd., 
Version 1.171.33.55 (release 05-01-2010 CrysAlis171 .NET) 
(compiled Jan  5 2010,16:28:46) 
;
_computing_molecular_graphics 'Siemens XP'
_computing_publication_material SHELXL-97
_computing_structure_refinement 'SHELXL-97 (Sheldrick, 1997)'
_computing_structure_solution 'SHELXS-97 (Sheldrick, 1990)'
_diffrn_ambient_temperature 110(2)
_diffrn_detector_area_resol_mean 16.1419
_diffrn_measured_fraction_theta_full 0.990
_diffrn_measured_fraction_theta_max 0.990
_diffrn_measurement_device_type 'Oxford Diffraction Xcalibur, Eos'
_diffrn_measurement_method \w-scan
_diffrn_radiation_monochromator graphite
_diffrn_radiation_source 'Enhance (Mo) X-ray Source'
_diffrn_radiation_type MoK\a
_diffrn_radiation_wavelength 0.71073
_diffrn_reflns_av_R_equivalents 0.0311
_diffrn_reflns_av_sigmaI/netI 0.0322
_diffrn_reflns_limit_h_max 27
_diffrn_reflns_limit_h_min -27
_diffrn_reflns_limit_k_max 16
_diffrn_reflns_limit_k_min -16
_diffrn_reflns_limit_l_max 9
_diffrn_reflns_limit_l_min -10
_diffrn_reflns_number 52252
_diffrn_reflns_theta_full 30.03
_diffrn_reflns_theta_max 30.03
_diffrn_reflns_theta_min 2.71
_exptl_absorpt_coefficient_mu 0.098
_exptl_absorpt_correction_type none
_exptl_crystal_colour yellow
_exptl_crystal_density_diffrn 1.394
_exptl_crystal_density_meas ?
_exptl_crystal_density_method 'not measured'
_exptl_crystal_description tablet
_exptl_crystal_F_000 736
_exptl_crystal_size_max 0.25
_exptl_crystal_size_mid 0.20
_exptl_crystal_size_min 0.20
_refine_diff_density_max 0.282
_refine_diff_density_min -0.218
_refine_diff_density_rms 0.040
_refine_ls_extinction_method none
_refine_ls_goodness_of_fit_ref 0.938
_refine_ls_hydrogen_treatment 'NH free, others riding'
_refine_ls_matrix_type full
_refine_ls_number_parameters 245
_refine_ls_number_reflns 4837
_refine_ls_number_restraints 0
_refine_ls_restrained_S_all 0.938
_refine_ls_R_factor_all 0.0503
_refine_ls_R_factor_gt 0.0342
_refine_ls_shift/su_max 0.000
_refine_ls_shift/su_mean 0.000
_refine_ls_structure_factor_coef Fsqd
_refine_ls_weighting_details 'calc w=1/[\s^2^(Fo^2^)+(0.0516P)^2^] where P=(Fo^2^+2Fc^2^)/3'
_refine_ls_weighting_scheme calc
_refine_ls_wR_factor_gt 0.0826
_refine_ls_wR_factor_ref 0.0852
_reflns_number_gt 3451
_reflns_number_total 4837
_reflns_threshold_expression >2sigma(I)
_cod_data_source_file om101110s_si_003.cif
_cod_data_source_block winz
_cod_depositor_comments
;
The following automatic conversions were performed:

'_exptl_crystal_density_meas' value 'not measured' was changed to '?'
- the value is perceived as not measured.

Automatic conversion script
Id: cif_fix_values 3008 2015-01-20 13:52:24Z robertas 
;
_cod_original_cell_volume 1669.55(8)
_cod_original_sg_symbol_H-M 'P 21/c'
_cod_database_code 4064057

loop_
_symmetry_equiv_pos_as_xyz
'x, y, z'
'-x, y+1/2, -z+1/2'
'-x, -y, -z'
'x, -y-1/2, z-1/2'

loop_
_atom_site_label
_atom_site_type_symbol
_atom_site_fract_x
_atom_site_fract_y
_atom_site_fract_z
_atom_site_U_iso_or_equiv
_atom_site_adp_type
_atom_site_occupancy
_atom_site_symmetry_multiplicity
_atom_site_calc_flag
_atom_site_refinement_flags
O1 O 0.36810(4) 0.47863(6) 0.83653(9) 0.02588(17) Uani 1 1 d .
C1 C 0.39897(5) 0.53052(7) 0.73280(13) 0.01872(19) Uani 1 1 d .
O2 O 0.46743(3) 0.55460(6) 0.80232(9) 0.02020(15) Uani 1 1 d .
C3 C 0.50900(5) 0.61284(7) 0.70150(13) 0.01673(19) Uani 1 1 d .
C4 C 0.48518(5) 0.64725(7) 0.52347(13) 0.01736(19) Uani 1 1 d .
H4 H 0.5149 0.6863 0.4552 0.021 Uiso 1 1 calc R
C4A C 0.41486(5) 0.62409(7) 0.43964(13) 0.01660(18) Uani 1 1 d .
C5 C 0.38623(5) 0.65510(8) 0.25376(13) 0.0213(2) Uani 1 1 d .
H5 H 0.4143 0.6928 0.1792 0.026 Uiso 1 1 calc R
C6 C 0.31818(5) 0.63131(8) 0.17969(14) 0.0240(2) Uani 1 1 d .
H6 H 0.3000 0.6528 0.0543 0.029 Uiso 1 1 calc R
C7 C 0.27510(5) 0.57592(8) 0.28545(14) 0.0231(2) Uani 1 1 d .
H7 H 0.2282 0.5599 0.2322 0.028 Uiso 1 1 calc R
C8 C 0.30147(5) 0.54501(8) 0.46697(13) 0.0199(2) Uani 1 1 d .
H8 H 0.2726 0.5081 0.5402 0.024 Uiso 1 1 calc R
C8A C 0.37096(5) 0.56793(7) 0.54412(12) 0.01706(18) Uani 1 1 d .
N1 N 0.57187(4) 0.62962(7) 0.80754(12) 0.02031(18) Uani 1 1 d .
H01 H 0.5836(6) 0.5887(10) 0.9045(17) 0.033(3) Uiso 1 1 d .
C9 C 0.62551(5) 0.68975(8) 0.73519(14) 0.0220(2) Uani 1 1 d .
H9A H 0.6343 0.6534 0.6204 0.033 Uiso 1 1 calc R
H9B H 0.6682 0.6898 0.8292 0.033 Uiso 1 1 calc R
H9C H 0.6104 0.7668 0.7069 0.033 Uiso 1 1 calc R
O1' O 0.12248(3) 0.02720(5) 0.87207(10) 0.02384(16) Uani 1 1 d .
C1' C 0.09252(5) 0.11565(7) 0.87877(12) 0.01704(19) Uani 1 1 d .
O2' O 0.02433(3) 0.10872(5) 0.90317(9) 0.01807(15) Uani 1 1 d .
C3' C -0.01666(5) 0.20112(7) 0.91151(12) 0.01592(18) Uani 1 1 d .
C4' C 0.00820(5) 0.30563(7) 0.89800(13) 0.01728(19) Uani 1 1 d .
H4' H -0.0209 0.3685 0.9038 0.021 Uiso 1 1 calc R
C4A' C 0.07870(5) 0.32037(7) 0.87489(12) 0.01619(18) Uani 1 1 d .
C5' C 0.10868(5) 0.42663(8) 0.86301(13) 0.0205(2) Uani 1 1 d .
H5' H 0.0815 0.4917 0.8690 0.025 Uiso 1 1 calc R
C6' C 0.17697(5) 0.43665(8) 0.84281(13) 0.0229(2) Uani 1 1 d .
H6' H 0.1964 0.5089 0.8359 0.027 Uiso 1 1 calc R
C7' C 0.21856(5) 0.34265(8) 0.83224(13) 0.0219(2) Uani 1 1 d .
H7' H 0.2657 0.3510 0.8182 0.026 Uiso 1 1 calc R
C8' C 0.19041(5) 0.23794(8) 0.84241(13) 0.0197(2) Uani 1 1 d .
H8' H 0.2181 0.1735 0.8347 0.024 Uiso 1 1 calc R
C8A' C 0.12097(5) 0.22644(7) 0.86418(12) 0.01579(18) Uani 1 1 d .
N1' N -0.08183(4) 0.16941(7) 0.92626(11) 0.01890(17) Uani 1 1 d .
H01' H -0.0855(6) 0.1058(10) 0.9794(16) 0.034(3) Uiso 1 1 d .
C9' C -0.13310(5) 0.25365(8) 0.94735(14) 0.0228(2) Uani 1 1 d .
H9'1 H -0.1173 0.2964 1.0624 0.034 Uiso 1 1 calc R
H9'2 H -0.1775 0.2175 0.9549 0.034 Uiso 1 1 calc R
H9'3 H -0.1392 0.3040 0.8390 0.034 Uiso 1 1 calc R

loop_
_atom_site_aniso_label
_atom_site_aniso_U_11
_atom_site_aniso_U_22
_atom_site_aniso_U_33
_atom_site_aniso_U_23
_atom_site_aniso_U_13
_atom_site_aniso_U_12
O1 0.0253(4) 0.0297(4) 0.0225(4) 0.0067(3) 0.0038(3) -0.0092(3)
C1 0.0185(5) 0.0164(4) 0.0209(5) -0.0002(4) 0.0026(4) -0.0036(3)
O2 0.0193(3) 0.0224(3) 0.0183(3) 0.0040(3) 0.0018(3) -0.0046(3)
C3 0.0165(4) 0.0136(4) 0.0207(5) -0.0005(3) 0.0053(4) -0.0012(3)
C4 0.0175(4) 0.0153(4) 0.0199(5) 0.0009(3) 0.0048(4) -0.0010(3)
C4A 0.0185(4) 0.0126(4) 0.0190(5) -0.0007(3) 0.0040(4) 0.0018(3)
C5 0.0225(5) 0.0210(5) 0.0208(5) 0.0045(4) 0.0046(4) 0.0011(4)
C6 0.0227(5) 0.0261(5) 0.0215(5) 0.0047(4) -0.0008(4) 0.0036(4)
C7 0.0166(5) 0.0225(5) 0.0286(5) 0.0014(4) -0.0004(4) 0.0022(4)
C8 0.0184(5) 0.0170(4) 0.0247(5) 0.0005(4) 0.0048(4) -0.0003(4)
C8A 0.0188(4) 0.0135(4) 0.0190(5) 0.0002(3) 0.0039(4) 0.0002(3)
N1 0.0182(4) 0.0217(4) 0.0199(4) 0.0044(3) 0.0004(3) -0.0024(3)
C9 0.0170(5) 0.0241(5) 0.0250(5) 0.0004(4) 0.0038(4) -0.0025(4)
O1' 0.0236(4) 0.0167(3) 0.0330(4) 0.0033(3) 0.0100(3) 0.0035(3)
C1' 0.0164(4) 0.0190(4) 0.0159(4) 0.0020(3) 0.0033(3) 0.0006(4)
O2' 0.0164(3) 0.0142(3) 0.0241(3) 0.0021(3) 0.0050(3) 0.0004(2)
C3' 0.0159(4) 0.0176(4) 0.0139(4) 0.0008(3) 0.0017(3) 0.0017(3)
C4' 0.0182(4) 0.0158(4) 0.0177(4) 0.0010(3) 0.0030(3) 0.0019(3)
C4A' 0.0192(5) 0.0175(4) 0.0112(4) 0.0010(3) 0.0011(3) -0.0014(3)
C5' 0.0255(5) 0.0159(4) 0.0204(5) 0.0006(4) 0.0047(4) -0.0013(4)
C6' 0.0266(5) 0.0203(5) 0.0213(5) 0.0011(4) 0.0035(4) -0.0091(4)
C7' 0.0168(5) 0.0289(5) 0.0198(5) 0.0024(4) 0.0028(4) -0.0051(4)
C8' 0.0181(5) 0.0227(5) 0.0181(5) 0.0022(4) 0.0024(4) 0.0011(4)
C8A' 0.0166(4) 0.0174(4) 0.0129(4) 0.0017(3) 0.0013(3) -0.0010(3)
N1' 0.0163(4) 0.0171(4) 0.0235(4) 0.0028(3) 0.0042(3) 0.0000(3)
C9' 0.0191(5) 0.0247(5) 0.0254(5) -0.0001(4) 0.0057(4) 0.0029(4)

loop_
_atom_type_symbol
_atom_type_description
_atom_type_scat_dispersion_real
_atom_type_scat_dispersion_imag
_atom_type_scat_source
C C 0.0033 0.0016 'International Tables Vol C Tables 4.2.6.8 and 6.1.1.4'
H H 0.0000 0.0000 'International Tables Vol C Tables 4.2.6.8 and 6.1.1.4'
N N 0.0061 0.0033 'International Tables Vol C Tables 4.2.6.8 and 6.1.1.4'
O O 0.0106 0.0060 'International Tables Vol C Tables 4.2.6.8 and 6.1.1.4'

loop_
_geom_angle_atom_site_label_1
_geom_angle_atom_site_label_2
_geom_angle_atom_site_label_3
_geom_angle
O1 C1 O2 116.07(8)
O1 C1 C8A 126.48(9)
O2 C1 C8A 117.44(8)
C1 O2 C3 122.77(7)
N1 C3 C4 128.56(9)
N1 C3 O2 109.87(8)
C4 C3 O2 121.56(8)
C3 C4 C4A 119.20(8)
C8A C4A C5 117.37(8)
C8A C4A C4 119.75(8)
C5 C4A C4 122.88(8)
C6 C5 C4A 120.69(9)
C5 C6 C7 121.30(9)
C8 C7 C6 119.32(9)
C7 C8 C8A 120.07(9)
C8 C8A C4A 121.25(8)
C8 C8A C1 119.51(8)
C4A C8A C1 119.22(8)
C3 N1 C9 121.12(8)
O1' C1' O2' 115.88(8)
O1' C1' C8A' 126.95(8)
O2' C1' C8A' 117.18(8)
C3' O2' C1' 122.82(7)
N1' C3' C4' 128.42(8)
N1' C3' O2' 110.01(7)
C4' C3' O2' 121.51(8)
C3' C4' C4A' 119.29(8)
C8A' C4A' C5' 117.66(8)
C8A' C4A' C4' 119.75(8)
C5' C4A' C4' 122.59(8)
C6' C5' C4A' 120.50(9)
C5' C6' C7' 121.38(9)
C8' C7' C6' 119.26(9)
C7' C8' C8A' 120.00(9)
C8' C8A' C4A' 121.20(8)
C8' C8A' C1' 119.34(8)
C4A' C8A' C1' 119.45(8)
C3' N1' C9' 119.46(8)

loop_
_geom_bond_atom_site_label_1
_geom_bond_atom_site_label_2
_geom_bond_distance
O1 C1 1.2147(11)
C1 O2 1.3749(11)
C1 C8A 1.4496(13)
O2 C3 1.3750(10)
C3 N1 1.3443(12)
C3 C4 1.3546(13)
C4 C4A 1.4286(12)
C4A C8A 1.4113(12)
C4A C5 1.4125(13)
C5 C6 1.3737(13)
C6 C7 1.4017(14)
C7 C8 1.3746(14)
C8 C8A 1.4019(12)
N1 C9 1.4451(12)
O1' C1' 1.2162(11)
C1' O2' 1.3784(11)
C1' C8A' 1.4506(12)
O2' C3' 1.3746(10)
C3' N1' 1.3521(11)
C3' C4' 1.3533(12)
C4' C4A' 1.4290(12)
C4A' C8A' 1.4068(12)
C4A' C5' 1.4109(12)
C5' C6' 1.3742(13)
C6' C7' 1.3993(14)
C7' C8' 1.3775(13)
C8' C8A' 1.4014(12)
N1' C9' 1.4498(12)

loop_
_geom_hbond_atom_site_label_D
_geom_hbond_atom_site_label_H
_geom_hbond_atom_site_label_A
_geom_hbond_distance_DH
_geom_hbond_distance_HA
_geom_hbond_distance_DA
_geom_hbond_angle_DHA
_geom_hbond_site_symmetry_A
N1 H01 O1 0.854(12) 2.105(12) 2.9372(11) 164.9(11) 3_667
N1' H01' O1' 0.863(12) 2.120(13) 2.9539(10) 162.4(11) 3_557
C7' H7' O1 0.95 2.51 3.3431(12) 147.1 .
C9 H9C O1 0.98 2.60 3.5061(12) 153.5 2_656
C7 H7 O1' 0.95 2.67 3.3899(12) 133.0 4_565
C9' H9'1 N1' 0.98 2.63 3.5554(13) 156.7 4_566

loop_
_geom_torsion_atom_site_label_1
_geom_torsion_atom_site_label_2
_geom_torsion_atom_site_label_3
_geom_torsion_atom_site_label_4
_geom_torsion
O1 C1 O2 C3 -179.91(8)
C8A C1 O2 C3 0.72(12)
C1 O2 C3 N1 176.49(8)
C1 O2 C3 C4 -2.10(13)
N1 C3 C4 C4A -177.25(9)
O2 C3 C4 C4A 1.06(13)
C3 C4 C4A C8A 1.25(13)
C3 C4 C4A C5 -178.79(8)
C8A C4A C5 C6 0.21(13)
C4 C4A C5 C6 -179.75(9)
C4A C5 C6 C7 0.08(15)
C5 C6 C7 C8 0.12(15)
C6 C7 C8 C8A -0.61(14)
C7 C8 C8A C4A 0.91(14)
C7 C8 C8A C1 -177.28(9)
C5 C4A C8A C8 -0.70(13)
C4 C4A C8A C8 179.26(8)
C5 C4A C8A C1 177.49(8)
C4 C4A C8A C1 -2.54(13)
O1 C1 C8A C8 0.51(15)
O2 C1 C8A C8 179.80(8)
O1 C1 C8A C4A -177.72(9)
O2 C1 C8A C4A 1.57(13)
C4 C3 N1 C9 -1.09(15)
O2 C3 N1 C9 -179.56(8)
O1' C1' O2' C3' -179.29(8)
C8A' C1' O2' C3' 0.81(12)
C1' O2' C3' N1' 176.82(7)
C1' O2' C3' C4' -0.70(13)
N1' C3' C4' C4A' -177.15(8)
O2' C3' C4' C4A' -0.12(13)
C3' C4' C4A' C8A' 0.78(13)
C3' C4' C4A' C5' -178.88(9)
C8A' C4A' C5' C6' -0.38(13)
C4' C4A' C5' C6' 179.29(8)
C4A' C5' C6' C7' 0.42(14)
C5' C6' C7' C8' -0.04(14)
C6' C7' C8' C8A' -0.36(14)
C7' C8' C8A' C4A' 0.38(13)
C7' C8' C8A' C1' -178.67(8)
C5' C4A' C8A' C8' -0.02(13)
C4' C4A' C8A' C8' -179.70(8)
C5' C4A' C8A' C1' 179.03(8)
C4' C4A' C8A' C1' -0.65(12)
O1' C1' C8A' C8' -0.94(14)
O2' C1' C8A' C8' 178.94(8)
O1' C1' C8A' C4A' 179.99(9)
O2' C1' C8A' C4A' -0.12(12)
C4' C3' N1' C9' -6.00(14)
O2' C3' N1' C9' 176.70(7)
